data_2243284
loop_
_publ_author_name
'Shaibah, Mohammed A. E.'
'Yathirajan, Hemmige S.'
Asma
'Manju, Nagaraja'
'Kalluraya, Balakrishna'
'Rathore, Ravindranath S.'
'Glidewell, Christopher'

_publ_section_title
;
 Conversion of diarylchalcones into 4,5-dihydropyrazole-1-carbothioamides:
 molecular and supramolecular structures of two precursors and three
 products
;
_journal_coeditor_code ZL2770
_journal_issue 3
_journal_name_full 'Acta Crystallographica Section E'
_journal_page_first 360
_journal_page_last 365
_journal_paper_doi 10.1107/S2056989020001735
_journal_volume 76
_journal_year 2020
_chemical_formula_iupac 'C19 H16 Br N3 O S'
_chemical_formula_moiety 'C19 H16 Br N3 O S'
_chemical_formula_sum 'C19 H16 Br N3 O S'
_chemical_formula_weight 414.31
_chemical_name_systematic (<i>RS</i>)-3-(4-Bromophenyl)-5-[4-(prop-2-ynyloxy)phenyl]-4,5-dihydropyrazole-1-carbothioamide
_space_group_crystal_system monoclinic
_space_group_IT_number 14
_space_group_name_Hall '-P 2yn'
_space_group_name_H-M_alt 'P 1 21/n 1'
_atom_sites_solution_hydrogens mixed
_atom_sites_solution_primary difmap
_audit_creation_method SHELXL-2014
_cell_angle_alpha 90
_cell_angle_beta 110.555(3)
_cell_angle_gamma 90
_cell_formula_units_Z 4
_cell_length_a 15.1255(13)
_cell_length_b 6.0426(5)
_cell_length_c 21.026(2)
_cell_measurement_reflns_used 3513
_cell_measurement_temperature 296(2)
_cell_measurement_theta_max 26.000
_cell_measurement_theta_min 2.927
_cell_volume 1799.4(3)
_computing_cell_refinement
;
APEX2/SAINT (Bruker, 2012)
;
_computing_data_collection
;
APEX2 (Bruker, 2012)
;
_computing_data_reduction
;
SAINT/XPREP (Bruker, 2012)
;
_computing_molecular_graphics
;
PLATON (Spek, 2020)
;
_computing_publication_material
;
SHELXL2014 (Sheldrick, 2015b) and PLATON (Spek, 2020)
;
_computing_structure_refinement
;
SHELXL2014 (Sheldrick, 2015b)
;
_computing_structure_solution
;
<i>SHELXT2014/5</i> (Sheldrick, 2015a)
;
_diffrn_ambient_temperature 296(2)
_diffrn_measured_fraction_theta_full 0.996
_diffrn_measured_fraction_theta_max 0.996
_diffrn_measurement_device_type 'Bruker APEXII'
_diffrn_measurement_method '\f and \w scans'
_diffrn_radiation_monochromator graphite
_diffrn_radiation_type MoK\a
_diffrn_radiation_wavelength 0.71073
_diffrn_reflns_av_R_equivalents 0.0533
_diffrn_reflns_av_unetI/netI 0.0403
_diffrn_reflns_limit_h_max 18
_diffrn_reflns_limit_h_min -18
_diffrn_reflns_limit_k_max 7
_diffrn_reflns_limit_k_min -7
_diffrn_reflns_limit_l_max 25
_diffrn_reflns_limit_l_min -25
_diffrn_reflns_number 18295
_diffrn_reflns_theta_full 25.242
_diffrn_reflns_theta_max 25.541
_diffrn_reflns_theta_min 2.877
_diffrn_source 'fine focussealed tube'
_diffrn_standards_interval_count 0
_diffrn_standards_interval_time 0
_diffrn_standards_number 0
_exptl_absorpt_coefficient_mu 2.412
_exptl_absorpt_correction_T_max 0.786
_exptl_absorpt_correction_T_min 0.584
_exptl_absorpt_correction_type multi-scan
_exptl_absorpt_process_details
;
(SADABS; Bruker, 2012)
;
_exptl_crystal_colour colourless
_exptl_crystal_density_diffrn 1.529
_exptl_crystal_description needle
_exptl_crystal_F_000 840
_exptl_crystal_size_max 0.200
_exptl_crystal_size_mid 0.150
_exptl_crystal_size_min 0.100
_refine_diff_density_max 0.496
_refine_diff_density_min -0.460
_refine_ls_extinction_method none
_refine_ls_goodness_of_fit_ref 1.160
_refine_ls_hydrogen_treatment mixed
_refine_ls_matrix_type full
_refine_ls_number_parameters 232
_refine_ls_number_reflns 3365
_refine_ls_number_restraints 0
_refine_ls_restrained_S_all 1.160
_refine_ls_R_factor_all 0.0812
_refine_ls_R_factor_gt 0.0554
_refine_ls_shift/su_max 0.000
_refine_ls_shift/su_mean 0.000
_refine_ls_structure_factor_coef Fsqd
_refine_ls_weighting_details 'w=1/[\s^2^(Fo^2^)+(0.0260P)^2^+3.0352P] where P=(Fo^2^+2Fc^2^)/3'
_refine_ls_weighting_scheme calc
_refine_ls_wR_factor_gt 0.1011
_refine_ls_wR_factor_ref 0.1125
_reflns_number_gt 2559
_reflns_number_total 3365
_reflns_threshold_expression 'I > 2\s(I)'
_cod_data_source_file zl2770sup1.cif
_cod_data_source_block V
_cod_original_sg_symbol_H-M 'P 21/n'
_cod_database_code 2243284
_shelx_space_group_comment
;
The symmetry employed for this shelxl refinement is uniquely defined
by the following loop, which should always be used as a source of
symmetry information in preference to the above space-group names.
They are only intended as comments.
;
_shelx_estimated_absorpt_t_min 0.644
_shelx_estimated_absorpt_t_max 0.794
_shelxl_version_number 2.014

loop_
_space_group_symop_operation_xyz
'x, y, z'
'-x+1/2, y+1/2, -z+1/2'
'-x, -y, -z'
'x-1/2, -y-1/2, z-1/2'

loop_
_atom_site_type_symbol
_atom_site_label
_atom_site_fract_x
_atom_site_fract_y
_atom_site_fract_z
_atom_site_U_iso_or_equiv
_atom_site_adp_type
_atom_site_calc_flag
_atom_site_occupancy
_atom_site_disorder_assembly
_atom_site_disorder_group
N N1 0.5170(2) 0.7430(5) 0.34130(16) 0.0407(8) Uani d 1 . .
N N2 0.4573(2) 0.5650(5) 0.31602(17) 0.0402(8) Uani d 1 . .
C C3 0.4559(3) 0.5230(7) 0.2555(2) 0.0398(9) Uani d 1 . .
C C4 0.5136(3) 0.6835(7) 0.2315(2) 0.0451(10) Uani d 1 . .
H H4A 0.4737 0.7891 0.1994 0.054 Uiso calc 1 . .
H H4 0.5531 0.6073 0.2108 0.054 Uiso calc 1 . .
C C5 0.5736(3) 0.7972(7) 0.2985(2) 0.0406(9) Uani d 1 . .
H H5 0.5759 0.9575 0.2922 0.049 Uiso calc 1 . .
C C11 0.5228(3) 0.8343(6) 0.4015(2) 0.0387(9) Uani d 1 . .
S S11 0.59333(9) 1.05265(18) 0.43388(6) 0.0490(3) Uani d 1 . .
N N11 0.4689(3) 0.7426(8) 0.4319(2) 0.0596(12) Uani d 1 . .
H H11B 0.467(4) 0.803(8) 0.467(3) 0.071 Uiso d 1 . .
H H11A 0.438(4) 0.632(9) 0.415(3) 0.071 Uiso d 1 . .
C C31 0.3993(3) 0.3401(7) 0.2168(2) 0.0408(10) Uani d 1 . .
C C32 0.3746(4) 0.3310(8) 0.1462(2) 0.0583(13) Uani d 1 . .
H H32 0.3983 0.4365 0.1243 0.070 Uiso calc 1 . .
C C33 0.3154(4) 0.1675(9) 0.1088(2) 0.0634(14) Uani d 1 . .
H H33 0.2992 0.1628 0.0619 0.076 Uiso calc 1 . .
C C34 0.2812(3) 0.0132(8) 0.1412(2) 0.0481(11) Uani d 1 . .
Br Br34 0.19753(4) -0.20866(10) 0.08901(3) 0.0711(2) Uani d 1 . .
C C35 0.3073(3) 0.0108(8) 0.2113(2) 0.0522(11) Uani d 1 . .
H H35 0.2854 -0.0992 0.2330 0.063 Uiso calc 1 . .
C C36 0.3664(3) 0.1757(7) 0.2483(2) 0.0469(11) Uani d 1 . .
H H36 0.3845 0.1758 0.2953 0.056 Uiso calc 1 . .
C C51 0.6719(3) 0.7015(7) 0.3267(2) 0.0392(9) Uani d 1 . .
C C52 0.6889(3) 0.5033(7) 0.3620(2) 0.0469(11) Uani d 1 . .
H H52 0.6393 0.4331 0.3703 0.056 Uiso calc 1 . .
C C53 0.7771(3) 0.4068(7) 0.3853(2) 0.0478(11) Uani d 1 . .
H H53 0.7865 0.2730 0.4086 0.057 Uiso calc 1 . .
C C54 0.8517(3) 0.5110(7) 0.3737(2) 0.0414(10) Uani d 1 . .
C C55 0.8359(3) 0.7055(7) 0.3372(2) 0.0443(10) Uani d 1 . .
H H55 0.8855 0.7741 0.3284 0.053 Uiso calc 1 . .
C C56 0.7474(3) 0.7991(7) 0.3137(2) 0.0425(10) Uani d 1 . .
H H56 0.7378 0.9296 0.2887 0.051 Uiso calc 1 . .
O O54 0.9434(2) 0.4368(5) 0.39764(15) 0.0508(8) Uani d 1 . .
C C57 0.9628(3) 0.2555(7) 0.4439(2) 0.0517(11) Uani d 1 . .
H H57A 0.9304 0.1240 0.4207 0.062 Uiso calc 1 . .
H H57B 0.9402 0.2887 0.4807 0.062 Uiso calc 1 . .
C C58 1.0635(3) 0.2166(8) 0.4707(2) 0.0501(11) Uani d 1 . .
C C59 1.1443(4) 0.1780(8) 0.4958(2) 0.0589(13) Uani d 1 . .
H H59 1.2084 0.1474 0.5157 0.071 Uiso calc 1 . .

loop_
_atom_site_aniso_label
_atom_site_aniso_U_11
_atom_site_aniso_U_22
_atom_site_aniso_U_33
_atom_site_aniso_U_12
_atom_site_aniso_U_13
_atom_site_aniso_U_23
N1 0.0450(19) 0.045(2) 0.0376(19) -0.0074(16) 0.0215(16) -0.0019(16)
N2 0.0406(19) 0.0416(19) 0.039(2) -0.0028(16) 0.0142(16) -0.0026(16)
C3 0.039(2) 0.044(2) 0.035(2) 0.0038(19) 0.0108(19) 0.0046(19)
C4 0.049(2) 0.052(3) 0.037(2) 0.004(2) 0.019(2) 0.007(2)
C5 0.047(2) 0.039(2) 0.042(2) -0.005(2) 0.024(2) 0.0069(19)
C11 0.040(2) 0.037(2) 0.040(2) -0.0015(18) 0.0150(19) 0.0032(18)
S11 0.0598(7) 0.0428(6) 0.0489(7) -0.0136(5) 0.0247(6) -0.0035(5)
N11 0.071(3) 0.068(3) 0.053(3) -0.033(2) 0.038(2) -0.019(2)
C31 0.037(2) 0.046(2) 0.038(2) 0.0051(19) 0.0122(19) -0.0017(19)
C32 0.067(3) 0.067(3) 0.040(3) -0.008(3) 0.018(2) 0.002(2)
C33 0.068(3) 0.078(4) 0.038(3) 0.000(3) 0.011(3) -0.007(3)
C34 0.036(2) 0.051(3) 0.054(3) 0.000(2) 0.012(2) -0.017(2)
Br34 0.0495(3) 0.0782(4) 0.0824(4) -0.0050(3) 0.0191(3) -0.0385(3)
C35 0.052(3) 0.050(3) 0.059(3) -0.003(2) 0.024(2) -0.006(2)
C36 0.047(2) 0.052(3) 0.043(3) 0.001(2) 0.017(2) -0.002(2)
C51 0.047(2) 0.037(2) 0.038(2) -0.0083(19) 0.019(2) -0.0013(18)
C52 0.046(3) 0.044(2) 0.058(3) -0.008(2) 0.027(2) 0.010(2)
C53 0.053(3) 0.039(2) 0.055(3) -0.002(2) 0.022(2) 0.010(2)
C54 0.045(2) 0.045(2) 0.038(2) -0.006(2) 0.019(2) -0.0059(19)
C55 0.046(2) 0.051(3) 0.042(2) -0.011(2) 0.023(2) 0.000(2)
C56 0.054(3) 0.041(2) 0.036(2) -0.010(2) 0.021(2) 0.0056(19)
O54 0.0446(17) 0.061(2) 0.0516(18) 0.0007(15) 0.0223(15) 0.0057(15)
C57 0.053(3) 0.049(3) 0.055(3) -0.002(2) 0.021(2) -0.003(2)
C58 0.057(3) 0.055(3) 0.042(3) -0.002(2) 0.021(2) -0.009(2)
C59 0.055(3) 0.072(3) 0.052(3) 0.005(3) 0.023(3) 0.003(3)

loop_
_atom_type_symbol
_atom_type_description
_atom_type_scat_dispersion_real
_atom_type_scat_dispersion_imag
_atom_type_scat_source
C C 0.0033 0.0016 'International Tables Vol C Tables 4.2.6.8 and 6.1.1.4'
H H 0.0000 0.0000 'International Tables Vol C Tables 4.2.6.8 and 6.1.1.4'
N N 0.0061 0.0033 'International Tables Vol C Tables 4.2.6.8 and 6.1.1.4'
O O 0.0106 0.0060 'International Tables Vol C Tables 4.2.6.8 and 6.1.1.4'
Br Br -0.2901 2.4595 'International Tables Vol C Tables 4.2.6.8 and 6.1.1.4'
S S 0.1246 0.1234 'International Tables Vol C Tables 4.2.6.8 and 6.1.1.4'

loop_
_geom_angle_atom_site_label_1
_geom_angle_atom_site_label_2
_geom_angle_atom_site_label_3
_geom_angle_site_symmetry_1
_geom_angle_site_symmetry_3
_geom_angle
_geom_angle_publ_flag
C11 N1 N2 . . 119.6(3) ?
C11 N1 C5 . . 128.0(3) ?
N2 N1 C5 . . 112.1(3) ?
C3 N2 N1 . . 108.2(3) ?
N2 C3 C31 . . 120.1(4) ?
N2 C3 C4 . . 113.1(4) ?
C31 C3 C4 . . 126.7(4) ?
C3 C4 C5 . . 101.9(3) ?
C3 C4 H4A . . 111.4 ?
C5 C4 H4A . . 111.4 ?
C3 C4 H4 . . 111.4 ?
C5 C4 H4 . . 111.4 ?
H4A C4 H4 . . 109.3 ?
N1 C5 C51 . . 112.1(3) ?
N1 C5 C4 . . 100.2(3) ?
C51 C5 C4 . . 111.7(3) ?
N1 C5 H5 . . 110.8 ?
C51 C5 H5 . . 110.8 ?
C4 C5 H5 . . 110.8 ?
N11 C11 N1 . . 115.6(4) ?
N11 C11 S11 . . 122.9(3) ?
N1 C11 S11 . . 121.5(3) ?
C11 N11 H11B . . 117(4) ?
C11 N11 H11A . . 119(4) ?
H11B N11 H11A . . 124(5) ?
C36 C31 C32 . . 118.2(4) ?
C36 C31 C3 . . 121.2(4) ?
C32 C31 C3 . . 120.5(4) ?
C33 C32 C31 . . 120.9(5) ?
C33 C32 H32 . . 119.6 ?
C31 C32 H32 . . 119.6 ?
C34 C33 C32 . . 119.4(4) ?
C34 C33 H33 . . 120.3 ?
C32 C33 H33 . . 120.3 ?
C33 C34 C35 . . 121.5(4) ?
C33 C34 Br34 . . 119.2(4) ?
C35 C34 Br34 . . 119.3(4) ?
C36 C35 C34 . . 118.5(4) ?
C36 C35 H35 . . 120.8 ?
C34 C35 H35 . . 120.8 ?
C31 C36 C35 . . 121.4(4) ?
C31 C36 H36 . . 119.3 ?
C35 C36 H36 . . 119.3 ?
C52 C51 C56 . . 117.3(4) ?
C52 C51 C5 . . 121.0(3) ?
C56 C51 C5 . . 121.5(4) ?
C53 C52 C51 . . 122.0(4) ?
C53 C52 H52 . . 119.0 ?
C51 C52 H52 . . 119.0 ?
C52 C53 C54 . . 119.5(4) ?
C52 C53 H53 . . 120.3 ?
C54 C53 H53 . . 120.3 ?
O54 C54 C55 . . 116.0(3) ?
O54 C54 C53 . . 124.5(4) ?
C55 C54 C53 . . 119.5(4) ?
C56 C55 C54 . . 120.5(4) ?
C56 C55 H55 . . 119.7 ?
C54 C55 H55 . . 119.7 ?
C55 C56 C51 . . 121.1(4) ?
C55 C56 H56 . . 119.5 ?
C51 C56 H56 . . 119.5 ?
C54 O54 C57 . . 116.1(3) ?
O54 C57 C58 . . 109.1(4) ?
O54 C57 H57A . . 109.9 ?
C58 C57 H57A . . 109.9 ?
O54 C57 H57B . . 109.9 ?
C58 C57 H57B . . 109.9 ?
H57A C57 H57B . . 108.3 ?
C59 C58 C57 . . 175.8(5) ?
C58 C59 H59 . . 180.0 ?

loop_
_geom_bond_atom_site_label_1
_geom_bond_atom_site_label_2
_geom_bond_site_symmetry_2
_geom_bond_distance
_geom_bond_publ_flag
N1 C11 . 1.354(5) ?
N1 N2 . 1.385(4) ?
N1 C5 . 1.480(5) ?
N2 C3 . 1.292(5) ?
C3 C31 . 1.458(6) ?
C3 C4 . 1.505(5) ?
C4 C5 . 1.542(6) ?
C4 H4A . 0.9700 ?
C4 H4 . 0.9700 ?
C5 C51 . 1.509(6) ?
C5 H5 . 0.9800 ?
C11 N11 . 1.323(5) ?
C11 S11 . 1.683(4) ?
N11 H11B . 0.83(5) ?
N11 H11A . 0.82(5) ?
C31 C36 . 1.380(6) ?
C31 C32 . 1.398(6) ?
C32 C33 . 1.379(7) ?
C32 H32 . 0.9300 ?
C33 C34 . 1.360(6) ?
C33 H33 . 0.9300 ?
C34 C35 . 1.387(6) ?
C34 Br34 . 1.904(4) ?
C35 C36 . 1.381(6) ?
C35 H35 . 0.9300 ?
C36 H36 . 0.9300 ?
C51 C52 . 1.385(6) ?
C51 C56 . 1.396(5) ?
C52 C53 . 1.378(6) ?
C52 H52 . 0.9300 ?
C53 C54 . 1.387(6) ?
C53 H53 . 0.9300 ?
C54 O54 . 1.374(5) ?
C54 C55 . 1.378(6) ?
C55 C56 . 1.375(6) ?
C55 H55 . 0.9300 ?
C56 H56 . 0.9300 ?
O54 C57 . 1.425(5) ?
C57 C58 . 1.446(6) ?
C57 H57A . 0.9700 ?
C57 H57B . 0.9700 ?
C58 C59 . 1.172(6) ?
C59 H59 . 0.9300 ?

loop_
_geom_hbond_atom_site_label_D
_geom_hbond_atom_site_label_H
_geom_hbond_atom_site_label_A
_geom_hbond_site_symmetry_A
_geom_hbond_distance_DH
_geom_hbond_distance_HA
_geom_hbond_distance_DA
_geom_hbond_angle_DHA
_geom_hbond_publ_flag
N11 H11A N2 . 0.82(5) 2.24(6) 2.611(5) 108(5) no
N11 H11A Br34 2_555 0.82(5) 2.89(6) 3.632(5) 152(5) no
N11 H11B S11 3_676 0.83(6) 2.70(6) 3.500(5) 162(6) no
C52 H52 S11 1_545 0.93 2.87 3.650(5) 143 no

loop_
_geom_torsion_atom_site_label_1
_geom_torsion_atom_site_label_2
_geom_torsion_atom_site_label_3
_geom_torsion_atom_site_label_4
_geom_torsion_site_symmetry_1
_geom_torsion_site_symmetry_2
_geom_torsion_site_symmetry_3
_geom_torsion_site_symmetry_4
_geom_torsion
_geom_torsion_publ_flag
C11 N1 N2 C3 . . . . 173.1(4) ?
C5 N1 N2 C3 . . . . -11.5(4) ?
N1 N2 C3 C31 . . . . 179.2(3) ?
N1 N2 C3 C4 . . . . -3.1(5) ?
N2 C3 C4 C5 . . . . 15.1(5) ?
C31 C3 C4 C5 . . . . -167.3(4) ?
C11 N1 C5 C51 . . . . 76.1(5) ?
N2 N1 C5 C51 . . . . -98.8(4) ?
C11 N1 C5 C4 . . . . -165.2(4) ?
N2 N1 C5 C4 . . . . 19.8(4) ?
C3 C4 C5 N1 . . . . -19.2(4) ?
C3 C4 C5 C51 . . . . 99.6(4) ?
N2 N1 C11 N11 . . . . -0.1(6) ?
C5 N1 C11 N11 . . . . -174.8(4) ?
N2 N1 C11 S11 . . . . -179.2(3) ?
C5 N1 C11 S11 . . . . 6.1(6) ?
N2 C3 C31 C36 . . . . -17.0(6) ?
C4 C3 C31 C36 . . . . 165.6(4) ?
N2 C3 C31 C32 . . . . 161.0(4) ?
C4 C3 C31 C32 . . . . -16.4(6) ?
C36 C31 C32 C33 . . . . 2.8(7) ?
C3 C31 C32 C33 . . . . -175.3(4) ?
C31 C32 C33 C34 . . . . -0.2(8) ?
C32 C33 C34 C35 . . . . -2.6(7) ?
C32 C33 C34 Br34 . . . . 178.7(4) ?
C33 C34 C35 C36 . . . . 2.7(7) ?
Br34 C34 C35 C36 . . . . -178.7(3) ?
C32 C31 C36 C35 . . . . -2.7(6) ?
C3 C31 C36 C35 . . . . 175.3(4) ?
C34 C35 C36 C31 . . . . 0.1(6) ?
N1 C5 C51 C52 . . . . 32.2(5) ?
C4 C5 C51 C52 . . . . -79.4(5) ?
N1 C5 C51 C56 . . . . -153.0(4) ?
C4 C5 C51 C56 . . . . 95.5(4) ?
C56 C51 C52 C53 . . . . 1.6(6) ?
C5 C51 C52 C53 . . . . 176.6(4) ?
C51 C52 C53 C54 . . . . 0.5(7) ?
C52 C53 C54 O54 . . . . 176.2(4) ?
C52 C53 C54 C55 . . . . -2.1(6) ?
O54 C54 C55 C56 . . . . -177.0(4) ?
C53 C54 C55 C56 . . . . 1.5(6) ?
C54 C55 C56 C51 . . . . 0.7(6) ?
C52 C51 C56 C55 . . . . -2.2(6) ?
C5 C51 C56 C55 . . . . -177.2(4) ?
C55 C54 O54 C57 . . . . 170.7(4) ?
C53 C54 O54 C57 . . . . -7.6(6) ?
C54 O54 C57 C58 . . . . -172.7(3) ?

_cod_database_fobs_code 2243284
